data_4025760
loop_
_publ_author_name
'Maialen Aginagalde'
'Tamara Bello'
'Carme Masdeu'
'Yosu Vara'
'Ana Arrieta'
'Fernando P. Coss\'io'

_publ_section_title
;
 Formation of \g-Oxoacids and 1H-Pyrrol-2(5H)-ones from \a,\b-Unsaturated
 Ketones and Ethyl Nitroacetate
;
_journal_name_full 'Journal of Organic Chemistry'
_journal_page_first 7435
_journal_page_last 7438
_journal_paper_doi 10.1021/jo101388x
_journal_volume 75
_journal_year 2010
_chemical_absolute_configuration unk
_chemical_compound_source 'synthesis as described'
_chemical_formula_moiety 'C24 H21 N1 O2'
_chemical_formula_sum 'C24 H21 N O2'
_chemical_formula_weight 355.42
_chemical_name_systematic
;
 ?
;
_space_group_IT_number 19
_symmetry_cell_setting orthorhombic
_symmetry_Int_Tables_number 19
_symmetry_space_group_name_Hall 'P 2ac 2ab'
_symmetry_space_group_name_H-M 'P 21 21 21'
_atom_sites_solution_hydrogens difmap
_atom_sites_solution_primary direct
_atom_sites_solution_secondary difmap
_audit_creation_date 2009-06-25T22:22:38-00:00
_audit_creation_method 'WinGX routine CIF_UPDATE'
_cell_angle_alpha 90
_cell_angle_beta 90
_cell_angle_gamma 90
_cell_formula_units_Z 4
_cell_length_a 5.5473(2)
_cell_length_b 18.0970(9)
_cell_length_c 18.1136(10)
_cell_measurement_reflns_used 1452
_cell_measurement_temperature 100(2)
_cell_measurement_theta_max 28.7096
_cell_measurement_theta_min 3.176
_cell_measurement_wavelength 0.71073
_cell_volume 1818.42(15)
_computing_cell_refinement 'CrysAlis Pro (Oxford Diffraction Ltd., 2009)'
_computing_data_collection 'CrysAlis Pro (Oxford Diffraction Ltd., 2009)'
_computing_data_reduction 'CrysAlis Pro (Oxford Diffraction Ltd., 2009)'
_computing_molecular_graphics 'Diamond v.3.1f (Crystal Impact GbR, 2008)'
_computing_publication_material 'WinGX publication routines (Farrugia, 1999)'
_computing_structure_refinement 'SHELXL-97 (Sheldrick, 2008)'
_computing_structure_solution 'SIR2004 (Giacovazzo et al, 2005)'
_diffrn_ambient_temperature 100(2)
_diffrn_detector_area_resol_mean 8.3504
_diffrn_measured_fraction_theta_full 0.997
_diffrn_measured_fraction_theta_max 0.997
_diffrn_measurement_details
;
  1 omega   17.00   56.00   1.0000  200.0000
omega____ theta____ kappa____ phi______ frames
    -       22.0540  -77.0000 -120.0000 39

  2 omega   -8.00  100.00   1.0000  200.0000
omega____ theta____ kappa____ phi______ frames
    -       22.0540   37.0000 -150.0000 108

;
_diffrn_measurement_device_type 'Xcalibur, Sapphire2, large Be window'
_diffrn_measurement_method '\w scans'
_diffrn_orient_matrix_UB_11 0.0053784486
_diffrn_orient_matrix_UB_12 -0.0326162407
_diffrn_orient_matrix_UB_13 -0.0216341243
_diffrn_orient_matrix_UB_21 0.0004227565
_diffrn_orient_matrix_UB_22 -0.0216538896
_diffrn_orient_matrix_UB_23 0.0326692499
_diffrn_orient_matrix_UB_31 -0.127718728
_diffrn_orient_matrix_UB_32 -0.001433513
_diffrn_orient_matrix_UB_33 -0.0008041622
_diffrn_radiation_monochromator graphite
_diffrn_radiation_probe x-ray
_diffrn_radiation_source 'Enhance (Mo) X-ray Source'
_diffrn_radiation_type MoK\a
_diffrn_radiation_wavelength 0.71073
_diffrn_reflns_av_R_equivalents 0.0343
_diffrn_reflns_av_unetI/netI 0.0877
_diffrn_reflns_limit_h_max 6
_diffrn_reflns_limit_h_min -6
_diffrn_reflns_limit_k_max 21
_diffrn_reflns_limit_k_min -11
_diffrn_reflns_limit_l_max 21
_diffrn_reflns_limit_l_min -11
_diffrn_reflns_number 4287
_diffrn_reflns_theta_full 25.5
_diffrn_reflns_theta_max 25.5
_diffrn_reflns_theta_min 3.18
_diffrn_standards_decay_% 0
_diffrn_standards_interval_count 50
_diffrn_standards_number 2
_exptl_absorpt_coefficient_mu 0.082
_exptl_absorpt_correction_T_max 1
_exptl_absorpt_correction_T_min 0.89657
_exptl_absorpt_correction_type multi-scan
_exptl_absorpt_process_details
;
        CrysAlisPro, Oxford Diffraction Ltd.,
        Version 1.171.33.41 (release 06-05-2009 CrysAlis171 .NET)
        (compiled May  6 2009,17:20:42)
        Empirical absorption correction using spherical harmonics,
 implemented in SCALE3 ABSPACK scaling algorithm.
;
_exptl_crystal_colour Colourless
_exptl_crystal_density_diffrn 1.298
_exptl_crystal_density_method 'not measured'
_exptl_crystal_description 'Cut prism'
_exptl_crystal_F_000 752
_exptl_crystal_size_max 0.4025
_exptl_crystal_size_mid 0.053
_exptl_crystal_size_min 0.0498
_refine_diff_density_max 0.179
_refine_diff_density_min -0.124
_refine_diff_density_rms 0.035
_refine_ls_extinction_method none
_refine_ls_goodness_of_fit_ref 0.76
_refine_ls_hydrogen_treatment constr
_refine_ls_matrix_type full
_refine_ls_number_parameters 245
_refine_ls_number_reflns 1970
_refine_ls_number_restraints 0
_refine_ls_restrained_S_all 0.76
_refine_ls_R_factor_all 0.0517
_refine_ls_R_factor_gt 0.0317
_refine_ls_shift/su_max 0
_refine_ls_shift/su_mean 0
_refine_ls_structure_factor_coef Fsqd
_refine_ls_weighting_details 'calc w=1/[\s^2^(Fo^2^)+(0.0172P)^2^] where P=(Fo^2^+2Fc^2^)/3'
_refine_ls_weighting_scheme calc
_refine_ls_wR_factor_gt 0.0469
_refine_ls_wR_factor_ref 0.049
_reflns_number_gt 1381
_reflns_number_total 1970
_reflns_threshold_expression >2\s(I)
_cod_data_source_file jo101388x_si_002.cif
_cod_data_source_block myc04
_cod_original_formula_sum 'C24 H21 N1 O2'
_cod_database_code 4025760

loop_
_symmetry_equiv_pos_as_xyz
'x, y, z'
'-x+1/2, -y, z+1/2'
'x+1/2, -y+1/2, -z'
'-x, y+1/2, -z+1/2'

loop_
_atom_site_label
_atom_site_type_symbol
_atom_site_fract_x
_atom_site_fract_y
_atom_site_fract_z
_atom_site_U_iso_or_equiv
_atom_site_adp_type
_atom_site_occupancy
_atom_site_symmetry_multiplicity
_atom_site_calc_flag
_atom_site_refinement_flags
_atom_site_disorder_assembly
_atom_site_disorder_group
C2 C -0.0137(4) 0.28299(13) 0.23099(14) 0.0179(6) Uani 1 1 d . . .
H2 H -0.169 0.2689 0.2068 0.021 Uiso 1 1 calc R . .
C3 C -0.0324(4) 0.26829(12) 0.31246(14) 0.0167(6) Uani 1 1 d . . .
H3 H -0.135 0.2949 0.3449 0.02 Uiso 1 1 calc R . .
C4 C 0.1129(4) 0.21315(12) 0.33393(14) 0.0150(6) Uani 1 1 d . . .
C5 C 0.2443(4) 0.18700(13) 0.26684(15) 0.0173(6) Uani 1 1 d . . .
C6 C 0.2215(4) 0.21464(13) 0.13267(13) 0.0189(6) Uani 1 1 d . . .
H6A H 0.3809 0.1902 0.1292 0.023 Uiso 1 1 calc R . .
H6B H 0.2316 0.2619 0.1052 0.023 Uiso 1 1 calc R . .
C7 C 0.0344(4) 0.16559(12) 0.09558(14) 0.0156(6) Uani 1 1 d . . .
C8 C -0.1415(4) 0.12909(12) 0.13571(13) 0.0171(6) Uani 1 1 d . . .
H8 H -0.1498 0.1359 0.1877 0.021 Uiso 1 1 calc R . .
C9 C -0.3053(4) 0.08291(13) 0.10130(14) 0.0214(6) Uani 1 1 d . . .
H9 H -0.425 0.0583 0.1296 0.026 Uiso 1 1 calc R . .
C10 C -0.2953(4) 0.07246(13) 0.02574(14) 0.0207(6) Uani 1 1 d . . .
H10 H -0.4077 0.0407 0.0021 0.025 Uiso 1 1 calc R . .
C11 C -0.1202(4) 0.10854(13) -0.01526(14) 0.0235(6) Uani 1 1 d . . .
H11 H -0.112 0.1015 -0.0672 0.028 Uiso 1 1 calc R . .
C12 C 0.0423(4) 0.15478(13) 0.01952(14) 0.0207(6) Uani 1 1 d . . .
H12 H 0.1614 0.1796 -0.0089 0.025 Uiso 1 1 calc R . .
C13 C 0.0462(4) 0.36252(13) 0.21132(13) 0.0156(6) Uani 1 1 d . . .
C14 C -0.1117(4) 0.40352(12) 0.16899(14) 0.0189(6) Uani 1 1 d . . .
H14 H -0.2549 0.3813 0.1508 0.023 Uiso 1 1 calc R . .
C15 C -0.0631(4) 0.47675(13) 0.15288(14) 0.0241(7) Uani 1 1 d . . .
H15 H -0.1736 0.5046 0.124 0.029 Uiso 1 1 calc R . .
C16 C 0.1447(5) 0.50934(13) 0.17849(14) 0.0243(6) Uani 1 1 d . . .
H16 H 0.1769 0.5598 0.1677 0.029 Uiso 1 1 calc R . .
C17 C 0.3069(5) 0.46871(13) 0.21991(14) 0.0221(7) Uani 1 1 d . . .
H17 H 0.4517 0.491 0.2369 0.027 Uiso 1 1 calc R . .
C18 C 0.2579(4) 0.39560(13) 0.23651(14) 0.0185(6) Uani 1 1 d . . .
H18 H 0.369 0.3678 0.2652 0.022 Uiso 1 1 calc R . .
C19 C 0.1351(4) 0.18017(12) 0.40733(14) 0.0135(6) Uani 1 1 d . . .
C20 C -0.0450(4) 0.19031(12) 0.46047(13) 0.0152(6) Uani 1 1 d . . .
H20 H -0.1804 0.2203 0.4489 0.018 Uiso 1 1 calc R . .
C21 C -0.0311(4) 0.15787(12) 0.52911(14) 0.0158(6) Uani 1 1 d . . .
H21 H -0.1555 0.1658 0.5643 0.019 Uiso 1 1 calc R . .
C22 C 0.1654(4) 0.11336(12) 0.54709(13) 0.0149(6) Uani 1 1 d . . .
C23 C 0.3472(4) 0.10327(12) 0.49590(13) 0.0157(6) Uani 1 1 d . . .
H23 H 0.4831 0.0736 0.5078 0.019 Uiso 1 1 calc R . .
C24 C 0.3310(4) 0.13646(12) 0.42713(13) 0.0156(6) Uani 1 1 d . . .
H24 H 0.4574 0.1292 0.3925 0.019 Uiso 1 1 calc R . .
C25 C 0.3482(4) 0.03107(12) 0.63259(13) 0.0206(6) Uani 1 1 d . . .
H25A H 0.3428 -0.0094 0.5967 0.031 Uiso 1 1 calc R . .
H25B H 0.3249 0.0113 0.6824 0.031 Uiso 1 1 calc R . .
H25C H 0.505 0.0558 0.6297 0.031 Uiso 1 1 calc R . .
N1 N 0.1722(3) 0.23064(10) 0.20933(10) 0.0160(5) Uani 1 1 d . . .
O1 O 0.3904(3) 0.13585(9) 0.26112(9) 0.0231(4) Uani 1 1 d . . .
O2 O 0.1602(3) 0.08321(8) 0.61634(9) 0.0189(4) Uani 1 1 d . . .

loop_
_atom_site_aniso_label
_atom_site_aniso_U_11
_atom_site_aniso_U_22
_atom_site_aniso_U_33
_atom_site_aniso_U_23
_atom_site_aniso_U_13
_atom_site_aniso_U_12
C2 0.0165(13) 0.0169(13) 0.0202(14) -0.0030(13) -0.0023(13) 0.0053(12)
C3 0.0193(12) 0.0125(12) 0.0183(15) -0.0021(12) 0.0046(13) -0.0003(12)
C4 0.0153(13) 0.0130(12) 0.0166(14) -0.0017(12) -0.0018(13) -0.0012(12)
C5 0.0173(12) 0.0134(12) 0.0212(15) -0.0014(13) -0.0001(13) -0.0042(12)
C6 0.0216(13) 0.0173(13) 0.0178(15) 0.0009(13) 0.0006(13) -0.0001(12)
C7 0.0183(13) 0.0105(13) 0.0180(14) 0.0008(12) 0.0001(13) 0.0039(11)
C8 0.0202(12) 0.0174(13) 0.0137(14) -0.0012(12) 0.0026(13) 0.0044(12)
C9 0.0197(13) 0.0181(14) 0.0264(16) -0.0004(14) 0.0029(14) -0.0015(12)
C10 0.0195(13) 0.0184(13) 0.0243(16) -0.0026(13) -0.0046(14) -0.0002(12)
C11 0.0289(14) 0.0279(15) 0.0138(14) -0.0014(13) -0.0019(14) 0.0020(13)
C12 0.0220(13) 0.0234(14) 0.0166(15) 0.0002(14) 0.0027(14) -0.0029(13)
C13 0.0197(12) 0.0158(12) 0.0113(14) -0.0010(12) 0.0004(12) 0.0044(12)
C14 0.0181(13) 0.0216(13) 0.0171(14) 0.0026(13) -0.0003(13) 0.0041(13)
C15 0.0273(14) 0.0207(14) 0.0242(17) 0.0073(14) 0.0023(14) 0.0116(13)
C16 0.0339(14) 0.0154(14) 0.0236(17) 0.0010(13) 0.0119(16) 0.0027(14)
C17 0.0252(14) 0.0194(14) 0.0216(16) -0.0040(13) 0.0048(14) -0.0013(13)
C18 0.0187(12) 0.0214(13) 0.0156(14) -0.0021(13) -0.0017(12) 0.0046(12)
C19 0.0099(11) 0.0106(13) 0.0200(14) -0.0040(12) -0.0022(13) -0.0016(11)
C20 0.0132(11) 0.0117(13) 0.0208(16) -0.0049(12) -0.0017(13) 0.0013(11)
C21 0.0148(12) 0.0138(13) 0.0187(14) -0.0020(13) 0.0035(13) -0.0001(12)
C22 0.0204(12) 0.0104(12) 0.0140(14) 0.0009(11) -0.0014(13) -0.0040(12)
C23 0.0150(11) 0.0116(13) 0.0205(15) -0.0001(12) -0.0031(13) 0.0035(12)
C24 0.0125(12) 0.0147(13) 0.0197(15) -0.0047(12) 0.0040(13) -0.0020(12)
C25 0.0234(13) 0.0193(13) 0.0191(15) 0.0042(12) -0.0059(14) 0.0035(13)
N1 0.0211(11) 0.0137(10) 0.0131(12) -0.0019(10) 0.0004(11) 0.0044(10)
O1 0.0266(10) 0.0210(9) 0.0218(10) 0.0003(9) 0.0028(9) 0.0114(9)
O2 0.0205(8) 0.0186(9) 0.0175(10) 0.0034(8) 0.0002(9) 0.0024(8)

loop_
_atom_type_symbol
_atom_type_description
_atom_type_scat_dispersion_real
_atom_type_scat_dispersion_imag
_atom_type_scat_source
C C 0.0033 0 'International Tables Vol C Tables 4.2.6.8 and 6.1.1.4'
H H 0 0 'International Tables Vol C Tables 4.2.6.8 and 6.1.1.4'
N N 0.0061 0 'International Tables Vol C Tables 4.2.6.8 and 6.1.1.4'
O O 0.0106 0 'International Tables Vol C Tables 4.2.6.8 and 6.1.1.4'

loop_
_geom_angle_atom_site_label_1
_geom_angle_atom_site_label_2
_geom_angle_atom_site_label_3
_geom_angle
_geom_angle_site_symmetry_1
_geom_angle_site_symmetry_3
_geom_angle_publ_flag
N1 C2 C3 101.4(2) . . ?
N1 C2 C13 113.50(19) . . ?
C3 C2 C13 114.4(2) . . ?
N1 C2 H2 109.1 . . ?
C3 C2 H2 109.1 . . ?
C13 C2 H2 109.1 . . ?
C4 C3 C2 112.0(2) . . ?
C4 C3 H3 124 . . ?
C2 C3 H3 124 . . ?
C3 C4 C19 128.2(2) . . ?
C3 C4 C5 107.0(2) . . ?
C19 C4 C5 124.7(2) . . ?
O1 C5 N1 124.1(2) . . ?
O1 C5 C4 128.8(2) . . ?
N1 C5 C4 107.12(19) . . ?
N1 C6 C7 114.3(2) . . ?
N1 C6 H6A 108.7 . . ?
C7 C6 H6A 108.7 . . ?
N1 C6 H6B 108.7 . . ?
C7 C6 H6B 108.7 . . ?
H6A C6 H6B 107.6 . . ?
C8 C7 C12 118.3(2) . . ?
C8 C7 C6 121.8(2) . . ?
C12 C7 C6 119.8(2) . . ?
C9 C8 C7 121.0(2) . . ?
C9 C8 H8 119.5 . . ?
C7 C8 H8 119.5 . . ?
C10 C9 C8 120.2(2) . . ?
C10 C9 H9 119.9 . . ?
C8 C9 H9 119.9 . . ?
C9 C10 C11 119.6(2) . . ?
C9 C10 H10 120.2 . . ?
C11 C10 H10 120.2 . . ?
C12 C11 C10 119.9(2) . . ?
C12 C11 H11 120.1 . . ?
C10 C11 H11 120.1 . . ?
C11 C12 C7 121.0(2) . . ?
C11 C12 H12 119.5 . . ?
C7 C12 H12 119.5 . . ?
C14 C13 C18 119.0(2) . . ?
C14 C13 C2 120.1(2) . . ?
C18 C13 C2 120.9(2) . . ?
C13 C14 C15 120.6(2) . . ?
C13 C14 H14 119.7 . . ?
C15 C14 H14 119.7 . . ?
C16 C15 C14 120.2(2) . . ?
C16 C15 H15 119.9 . . ?
C14 C15 H15 119.9 . . ?
C15 C16 C17 120.0(2) . . ?
C15 C16 H16 120 . . ?
C17 C16 H16 120 . . ?
C16 C17 C18 119.9(2) . . ?
C16 C17 H17 120 . . ?
C18 C17 H17 120 . . ?
C17 C18 C13 120.3(2) . . ?
C17 C18 H18 119.9 . . ?
C13 C18 H18 119.9 . . ?
C24 C19 C20 117.1(2) . . ?
C24 C19 C4 122.2(2) . . ?
C20 C19 C4 120.8(2) . . ?
C21 C20 C19 121.7(2) . . ?
C21 C20 H20 119.2 . . ?
C19 C20 H20 119.2 . . ?
C20 C21 C22 120.1(2) . . ?
C20 C21 H21 120 . . ?
C22 C21 H21 120 . . ?
O2 C22 C23 125.3(2) . . ?
O2 C22 C21 115.4(2) . . ?
C23 C22 C21 119.4(2) . . ?
C22 C23 C24 119.9(2) . . ?
C22 C23 H23 120.1 . . ?
C24 C23 H23 120.1 . . ?
C23 C24 C19 121.9(2) . . ?
C23 C24 H24 119 . . ?
C19 C24 H24 119 . . ?
O2 C25 H25A 109.5 . . ?
O2 C25 H25B 109.5 . . ?
H25A C25 H25B 109.5 . . ?
O2 C25 H25C 109.5 . . ?
H25A C25 H25C 109.5 . . ?
H25B C25 H25C 109.5 . . ?
C5 N1 C6 124.15(19) . . ?
C5 N1 C2 112.2(2) . . ?
C6 N1 C2 121.6(2) . . ?
C22 O2 C25 115.76(19) . . ?

loop_
_geom_bond_atom_site_label_1
_geom_bond_atom_site_label_2
_geom_bond_distance
_geom_bond_site_symmetry_2
_geom_bond_publ_flag
C2 N1 1.454(3) . ?
C2 C3 1.503(3) . ?
C2 C13 1.520(3) . ?
C2 H2 1 . ?
C3 C4 1.340(3) . ?
C3 H3 0.95 . ?
C4 C19 1.463(3) . ?
C4 C5 1.494(3) . ?
C5 O1 1.235(3) . ?
C5 N1 1.367(3) . ?
C6 N1 1.445(3) . ?
C6 C7 1.522(3) . ?
C6 H6A 0.99 . ?
C6 H6B 0.99 . ?
C7 C8 1.385(3) . ?
C7 C12 1.392(3) . ?
C8 C9 1.383(3) . ?
C8 H8 0.95 . ?
C9 C10 1.383(3) . ?
C9 H9 0.95 . ?
C10 C11 1.386(3) . ?
C10 H10 0.95 . ?
C11 C12 1.382(3) . ?
C11 H11 0.95 . ?
C12 H12 0.95 . ?
C13 C14 1.380(3) . ?
C13 C18 1.395(3) . ?
C14 C15 1.384(3) . ?
C14 H14 0.95 . ?
C15 C16 1.376(3) . ?
C15 H15 0.95 . ?
C16 C17 1.383(3) . ?
C16 H16 0.95 . ?
C17 C18 1.384(3) . ?
C17 H17 0.95 . ?
C18 H18 0.95 . ?
C19 C24 1.391(3) . ?
C19 C20 1.400(3) . ?
C20 C21 1.377(3) . ?
C20 H20 0.95 . ?
C21 C22 1.394(3) . ?
C21 H21 0.95 . ?
C22 O2 1.368(3) . ?
C22 C23 1.382(3) . ?
C23 C24 1.386(3) . ?
C23 H23 0.95 . ?
C24 H24 0.95 . ?
C25 O2 1.437(2) . ?
C25 H25A 0.98 . ?
C25 H25B 0.98 . ?
C25 H25C 0.98 . ?

loop_
_geom_torsion_atom_site_label_1
_geom_torsion_atom_site_label_2
_geom_torsion_atom_site_label_3
_geom_torsion_atom_site_label_4
_geom_torsion
_geom_torsion_site_symmetry_1
_geom_torsion_site_symmetry_2
_geom_torsion_site_symmetry_3
_geom_torsion_site_symmetry_4
_geom_torsion_publ_flag
N1 C2 C3 C4 -2.6(3) . . . . ?
C13 C2 C3 C4 -125.2(2) . . . . ?
C2 C3 C4 C19 -176.2(2) . . . . ?
C2 C3 C4 C5 0.6(3) . . . . ?
C3 C4 C5 O1 -177.8(2) . . . . ?
C19 C4 C5 O1 -0.8(3) . . . . ?
C3 C4 C5 N1 1.8(2) . . . . ?
C19 C4 C5 N1 178.8(2) . . . . ?
N1 C6 C7 C8 -11.1(3) . . . . ?
N1 C6 C7 C12 170.8(2) . . . . ?
C12 C7 C8 C9 0.1(3) . . . . ?
C6 C7 C8 C9 -177.9(2) . . . . ?
C7 C8 C9 C10 0.0(3) . . . . ?
C8 C9 C10 C11 0.0(4) . . . . ?
C9 C10 C11 C12 -0.2(3) . . . . ?
C10 C11 C12 C7 0.4(3) . . . . ?
C8 C7 C12 C11 -0.3(3) . . . . ?
C6 C7 C12 C11 177.78(19) . . . . ?
N1 C2 C13 C14 124.6(2) . . . . ?
C3 C2 C13 C14 -119.7(2) . . . . ?
N1 C2 C13 C18 -56.5(3) . . . . ?
C3 C2 C13 C18 59.3(3) . . . . ?
C18 C13 C14 C15 -1.2(3) . . . . ?
C2 C13 C14 C15 177.7(2) . . . . ?
C13 C14 C15 C16 0.5(4) . . . . ?
C14 C15 C16 C17 0.6(4) . . . . ?
C15 C16 C17 C18 -1.0(4) . . . . ?
C16 C17 C18 C13 0.3(4) . . . . ?
C14 C13 C18 C17 0.8(3) . . . . ?
C2 C13 C18 C17 -178.2(2) . . . . ?
C3 C4 C19 C24 -163.7(2) . . . . ?
C5 C4 C19 C24 20.0(3) . . . . ?
C3 C4 C19 C20 17.6(4) . . . . ?
C5 C4 C19 C20 -158.7(2) . . . . ?
C24 C19 C20 C21 -0.7(3) . . . . ?
C4 C19 C20 C21 178.0(2) . . . . ?
C19 C20 C21 C22 -0.3(3) . . . . ?
C20 C21 C22 O2 -179.3(2) . . . . ?
C20 C21 C22 C23 1.1(3) . . . . ?
O2 C22 C23 C24 179.6(2) . . . . ?
C21 C22 C23 C24 -0.9(3) . . . . ?
C22 C23 C24 C19 -0.1(3) . . . . ?
C20 C19 C24 C23 0.9(3) . . . . ?
C4 C19 C24 C23 -177.7(2) . . . . ?
O1 C5 N1 C6 11.9(4) . . . . ?
C4 C5 N1 C6 -167.6(2) . . . . ?
O1 C5 N1 C2 175.9(2) . . . . ?
C4 C5 N1 C2 -3.7(2) . . . . ?
C7 C6 N1 C5 87.5(3) . . . . ?
C7 C6 N1 C2 -75.0(3) . . . . ?
C3 C2 N1 C5 3.8(2) . . . . ?
C13 C2 N1 C5 127.0(2) . . . . ?
C3 C2 N1 C6 168.3(2) . . . . ?
C13 C2 N1 C6 -68.5(3) . . . . ?
C23 C22 O2 C25 -6.9(3) . . . . ?
C21 C22 O2 C25 173.59(18) . . . . ?

loop_
_cod_related_entry_id
_cod_related_entry_database
_cod_related_entry_code
1 ChemSpider 30659293
